data_4327233
loop_
_publ_author_name
'Peng Chen'
'Jiyang Li'
'Fangzheng Duan'
'Jihong Yu'
'Ruren Xu'
'Raj Pal Sharma'

_publ_section_title
;
 Syntheses and Characterizations of Three Low-Dimensional Chloride-Rich
 Zincophosphates Assembled about [d-Co(en)3]3+ and [dl-Co(en)3]3+ Complex
 Cations
;
_journal_name_full 'Inorganic Chemistry'
_journal_page_first 6683
_journal_page_last 6687
_journal_paper_doi 10.1021/ic062103+
_journal_volume 46
_journal_year 2007
_chemical_formula_sum 'C24 H108 Cl16 Co4 N24 O32 P8 Zn8'
_chemical_formula_weight 2818.98
_chemical_name_systematic
; 
 ? 
;
_space_group_IT_number 5
_symmetry_cell_setting monoclinic
_symmetry_space_group_name_Hall 'C 2y'
_symmetry_space_group_name_H-M 'C 1 2 1'
_atom_sites_solution_hydrogens geom
_atom_sites_solution_primary direct
_atom_sites_solution_secondary difmap
_audit_creation_method SHELXL-97
_cell_angle_alpha 90.00
_cell_angle_beta 100.43(3)
_cell_angle_gamma 90.00
_cell_formula_units_Z 2
_cell_length_a 31.103(6)
_cell_length_b 9.0456(18)
_cell_length_c 16.499(3)
_cell_measurement_temperature 293(2)
_cell_volume 4565.2(16)
_computing_cell_refinement 'Rigaku R-AXIS RAPID'
_computing_data_collection 'Rigaku R-AXIS RAPID'
_computing_data_reduction 'Rigaku R-AXIS RAPID'
_computing_molecular_graphics SHELXP-97
_computing_publication_material SHELXTL-97
_computing_structure_refinement 'SHELXL-97 (Sheldrick, 1997)'
_computing_structure_solution 'SHELXS-97 (Sheldrick, 1990)'
_diffrn_ambient_temperature 293(2)
_diffrn_measured_fraction_theta_full 0.979
_diffrn_measured_fraction_theta_max 0.979
_diffrn_radiation_monochromator graphite
_diffrn_radiation_source 'fine-focus sealed tube'
_diffrn_radiation_type MoK\a
_diffrn_radiation_wavelength 0.71073
_diffrn_reflns_av_R_equivalents 0.2520
_diffrn_reflns_av_sigmaI/netI 0.3649
_diffrn_reflns_limit_h_max 40
_diffrn_reflns_limit_h_min -40
_diffrn_reflns_limit_k_max 11
_diffrn_reflns_limit_k_min -11
_diffrn_reflns_limit_l_max 21
_diffrn_reflns_limit_l_min -21
_diffrn_reflns_number 21478
_diffrn_reflns_theta_full 27.47
_diffrn_reflns_theta_max 27.47
_diffrn_reflns_theta_min 3.01
_exptl_absorpt_coefficient_mu 3.457
_exptl_crystal_density_diffrn 2.051
_exptl_crystal_F_000 2832
_refine_diff_density_max 1.243
_refine_diff_density_min -1.237
_refine_diff_density_rms 0.186
_refine_ls_abs_structure_details 'Flack H D (1983), Acta Cryst. A39, 876-881'
_refine_ls_abs_structure_Flack 0.01(4)
_refine_ls_extinction_method none
_refine_ls_goodness_of_fit_ref 0.810
_refine_ls_hydrogen_treatment mixed
_refine_ls_matrix_type full
_refine_ls_number_parameters 524
_refine_ls_number_reflns 10113
_refine_ls_number_restraints 49
_refine_ls_restrained_S_all 1.056
_refine_ls_R_factor_all 0.1685
_refine_ls_R_factor_gt 0.0860
_refine_ls_shift/su_max 6.631
_refine_ls_shift/su_mean 0.059
_refine_ls_structure_factor_coef Fsqd
_refine_ls_weighting_details 'calc w=1/[\s^2^(Fo^2^)+(0.0001P)^2^+0.0000P] where P=(Fo^2^+2Fc^2^)/3'
_refine_ls_weighting_scheme calc
_refine_ls_wR_factor_gt 0.1732
_refine_ls_wR_factor_ref 0.2434
_reflns_number_gt 3966
_reflns_number_total 10113
_reflns_threshold_expression >2sigma(I)
_cod_data_source_file ic0621032B2B-file002.cif
_cod_data_source_block c2
_cod_database_code 4327233

loop_
_symmetry_equiv_pos_as_xyz
'x, y, z'
'-x, y, -z'
'x+1/2, y+1/2, z'
'-x+1/2, y+1/2, -z'

loop_
_atom_site_label
_atom_site_type_symbol
_atom_site_fract_x
_atom_site_fract_y
_atom_site_fract_z
_atom_site_U_iso_or_equiv
_atom_site_adp_type
_atom_site_occupancy
_atom_site_symmetry_multiplicity
_atom_site_calc_flag
_atom_site_refinement_flags
_atom_site_disorder_assembly
_atom_site_disorder_group
Co1 Co 0.13857(9) 0.8239(3) -0.14024(14) 0.0263(7) Uani 1 1 d . . .
Co2 Co 0.13721(9) 0.6012(3) -0.63759(15) 0.0311(8) Uani 1 1 d . . .
Zn1 Zn -0.01342(8) 0.9974(3) -0.33214(13) 0.0352(7) Uani 1 1 d . . .
Zn2 Zn 0.00960(8) 1.4234(3) -0.17027(14) 0.0356(7) Uani 1 1 d . . .
Zn3 Zn -0.19278(8) 1.0786(3) -0.56097(13) 0.0352(7) Uani 1 1 d . . .
Zn4 Zn 0.19003(8) 1.3346(3) 0.05961(13) 0.0343(7) Uani 1 1 d . . .
P1 P -0.0299(2) 1.1020(8) -0.1547(4) 0.0344(15) Uani 1 1 d . . .
P2 P 0.0921(2) 1.3350(8) -0.0282(4) 0.0369(15) Uani 1 1 d . . .
P3 P -0.09418(19) 1.0743(8) -0.4831(3) 0.0337(15) Uani 1 1 d . . .
P4 P 0.0287(2) 1.3114(9) -0.3503(4) 0.0475(19) Uani 1 1 d . . .
Cl1 Cl 0.1882(2) 1.1207(7) 0.1326(3) 0.0450(16) Uani 1 1 d . . .
Cl2 Cl -0.20668(19) 0.8816(7) -0.6489(3) 0.0444(16) Uani 1 1 d . . .
Cl3 Cl 0.1996(2) 1.5389(8) 0.1443(3) 0.0447(16) Uani 1 1 d . . .
Cl4 Cl -0.1886(2) 1.2967(7) -0.6284(4) 0.0488(17) Uani 1 1 d . . .
Cl5 Cl -0.0275(2) 1.6347(8) -0.1635(4) 0.0461(16) Uani 1 1 d . B .
Cl6 Cl -0.24623(19) 1.0819(8) -0.4825(3) 0.0441(17) Uani 1 1 d . . .
Cl7 Cl 0.24539(19) 1.3356(9) -0.0156(3) 0.0482(19) Uani 1 1 d . . .
Cl8 Cl 0.0242(2) 0.7834(8) -0.3248(4) 0.0491(17) Uani 1 1 d . . .
O1 O -0.0435(5) 1.048(2) -0.2423(8) 0.054(5) Uani 1 1 d . B .
O2 O -0.0631(5) 0.989(2) -0.4198(8) 0.046(4) Uani 1 1 d U . .
O3 O 0.0649(5) 1.417(2) -0.1010(11) 0.080(6) Uani 1 1 d U A .
O4 O 0.0922(11) 1.387(4) 0.0698(19) 0.046(7) Uani 0.50 1 d PU A 1
O4' O 0.0760(11) 1.420(4) 0.0416(18) 0.046(7) Uani 0.50 1 d PU A 2
O5 O 0.0399(10) 1.371(3) -0.2546(15) 0.036(5) Uani 0.50 1 d P B 1
O5' O 0.0084(9) 1.393(3) -0.2935(15) 0.036(5) Uani 0.50 1 d P B 2
O6 O -0.0902(5) 1.016(2) -0.5741(8) 0.046(4) Uani 1 1 d . . .
H6 H -0.0653 1.0311 -0.5822 0.080 Uiso 1 1 calc . . .
O7 O 0.0313(5) 1.145(2) -0.3469(9) 0.039(4) Uani 1 1 d . B .
O8 O -0.0312(5) 1.270(2) -0.1419(8) 0.039(4) Uani 1 1 d . B .
O9 O -0.0851(5) 1.2400(19) -0.4807(9) 0.042(4) Uani 1 1 d . . .
O10 O 0.0799(5) 1.1685(19) -0.0291(9) 0.037(4) Uani 1 1 d . A .
O11 O -0.0633(5) 1.0318(19) -0.1065(8) 0.052(5) Uani 1 1 d . B .
H11 H -0.0578 1.0590 -0.0584 0.080 Uiso 1 1 calc . . .
O12 O -0.1412(4) 1.0370(19) -0.4753(7) 0.038(4) Uani 1 1 d . . .
O13 O 0.0721(5) 1.3703(19) -0.3737(9) 0.053(4) Uani 1 1 d . B .
H13 H 0.0751 1.3352 -0.4181 0.080 Uiso 1 1 calc . . .
O14 O 0.1392(5) 1.369(2) -0.0300(8) 0.041(4) Uani 1 1 d . A .
O15 O 0.0166(5) 1.0413(18) -0.1249(9) 0.057(5) Uani 1 1 d . B .
H15 H 0.0248 1.0632 -0.0764 0.080 Uiso 1 1 calc . . .
O16 O -0.0068(8) 1.364(3) -0.4167(16) 0.156(10) Uani 1 1 d U B .
H16 H -0.0034 1.3291 -0.4609 0.080 Uiso 1 1 calc . . .
C1 C 0.1453(7) 0.575(3) -0.2471(11) 0.034(5) Uani 1 1 d U . .
H1A H 0.1237 0.5104 -0.2297 0.080 Uiso 1 1 calc . . .
H1B H 0.1508 0.5414 -0.3002 0.080 Uiso 1 1 calc . . .
C2 C 0.0762(7) 0.771(3) -0.0349(12) 0.038(6) Uani 1 1 d . . .
H2A H 0.0599 0.8626 -0.0383 0.080 Uiso 1 1 calc . . .
H2B H 0.0591 0.6948 -0.0138 0.080 Uiso 1 1 calc . . .
C3 C 0.1180(7) 0.788(3) 0.0198(12) 0.040(6) Uani 1 1 d . . .
H3A H 0.1324 0.6931 0.0307 0.080 Uiso 1 1 calc . . .
H3B H 0.1141 0.8315 0.0717 0.080 Uiso 1 1 calc . . .
C4 C 0.1875(7) 0.577(3) -0.1832(13) 0.042(6) Uiso 1 1 d . . .
H4A H 0.2097 0.6358 -0.2027 0.080 Uiso 1 1 calc . . .
H4B H 0.1986 0.4778 -0.1717 0.080 Uiso 1 1 calc . . .
C5 C 0.1683(8) 0.307(3) -0.6593(13) 0.045(6) Uani 1 1 d . . .
H5A H 0.1715 0.2062 -0.6387 0.080 Uiso 1 1 calc . . .
H5B H 0.1932 0.3309 -0.6845 0.080 Uiso 1 1 calc . . .
C6 C 0.1785(7) 1.101(3) -0.1669(13) 0.042(6) Uani 1 1 d . . .
H6A H 0.1774 1.1467 -0.1140 0.080 Uiso 1 1 calc . . .
H6B H 0.2000 1.1527 -0.1922 0.080 Uiso 1 1 calc . . .
C7 C 0.1347(9) 1.105(3) -0.2214(14) 0.051(7) Uani 1 1 d . . .
H7A H 0.1366 1.0709 -0.2764 0.080 Uiso 1 1 calc . . .
H7B H 0.1228 1.2042 -0.2251 0.080 Uiso 1 1 calc . . .
C8 C 0.1257(7) 0.323(3) -0.7218(14) 0.048(7) Uani 1 1 d . . .
H8A H 0.1010 0.2891 -0.6987 0.080 Uiso 1 1 calc . . .
H8B H 0.1270 0.2677 -0.7715 0.080 Uiso 1 1 calc . . .
C9 C 0.1441(10) 0.844(4) -0.7387(16) 0.080(11) Uani 1 1 d . . .
H9A H 0.1415 0.7923 -0.7908 0.080 Uiso 1 1 calc . . .
H9B H 0.1379 0.9480 -0.7505 0.080 Uiso 1 1 calc . . .
C10 C 0.0750(7) 0.632(3) -0.5314(13) 0.046(7) Uani 1 1 d . . .
H10A H 0.0547 0.5799 -0.5032 0.080 Uiso 1 1 calc . . .
H10B H 0.0635 0.7295 -0.5461 0.080 Uiso 1 1 calc . . .
C11 C 0.1193(7) 0.643(3) -0.4760(11) 0.037(6) Uani 1 1 d . . .
H11A H 0.1181 0.7121 -0.4314 0.080 Uiso 1 1 calc . . .
H11B H 0.1284 0.5473 -0.4525 0.080 Uiso 1 1 calc . . .
C12 C 0.1887(8) 0.829(3) -0.6929(14) 0.049(6) Uani 1 1 d U . .
H12A H 0.1939 0.8957 -0.6462 0.080 Uiso 1 1 calc . . .
H12B H 0.2099 0.8490 -0.7280 0.080 Uiso 1 1 calc . . .
N1 N 0.1448(5) 0.890(2) -0.0254(10) 0.037(4) Uani 1 1 d . . .
H1C H 0.1731 0.8872 -0.0009 0.080 Uiso 1 1 calc . . .
H1D H 0.1352 0.9836 -0.0237 0.080 Uiso 1 1 calc . . .
N2 N 0.1297(6) 0.7396(19) -0.2514(9) 0.046(5) Uani 1 1 d . . .
H2C H 0.1012 0.7442 -0.2744 0.080 Uiso 1 1 calc . . .
H2D H 0.1449 0.7920 -0.2830 0.080 Uiso 1 1 calc . . .
N3 N 0.1507(5) 0.6968(18) -0.5287(9) 0.037(4) Uani 1 1 d . . .
H3C H 0.1782 0.6751 -0.5044 0.080 Uiso 1 1 calc . . .
H3D H 0.1484 0.7956 -0.5346 0.080 Uiso 1 1 calc . . .
N4 N 0.1894(5) 0.9396(19) -0.1567(9) 0.036(4) Uani 1 1 d U . .
H4C H 0.2111 0.9273 -0.1131 0.080 Uiso 1 1 calc . . .
H4D H 0.1989 0.9066 -0.2018 0.080 Uiso 1 1 calc . . .
N5 N 0.1219(6) 0.4902(19) -0.7404(9) 0.040(5) Uani 1 1 d . . .
H5C H 0.0944 0.5122 -0.7650 0.080 Uiso 1 1 calc . . .
H5D H 0.1401 0.5152 -0.7750 0.080 Uiso 1 1 calc . . .
N6 N 0.0846(5) 0.726(2) -0.1217(9) 0.037(4) Uani 1 1 d . . .
H6C H 0.0619 0.7542 -0.1606 0.080 Uiso 1 1 calc . . .
H6D H 0.0874 0.6272 -0.1247 0.080 Uiso 1 1 calc . . .
N7 N 0.1063(6) 1.0016(19) -0.1813(9) 0.039(4) Uani 1 1 d . . .
H7C H 0.0825 0.9761 -0.2183 0.080 Uiso 1 1 calc . . .
H7D H 0.0973 1.0485 -0.1393 0.080 Uiso 1 1 calc . . .
N8 N 0.1751(6) 0.6470(19) -0.1059(9) 0.041(5) Uani 1 1 d . . .
H8C H 0.1993 0.6731 -0.0703 0.080 Uiso 1 1 calc . . .
H8D H 0.1600 0.5816 -0.0808 0.080 Uiso 1 1 calc . . .
N9 N 0.0806(5) 0.5487(19) -0.6070(9) 0.040(4) Uani 1 1 d . . .
H9C H 0.0587 0.5713 -0.6487 0.080 Uiso 1 1 calc . . .
H9D H 0.0797 0.4509 -0.5975 0.080 Uiso 1 1 calc . . .
N10 N 0.1915(6) 0.6736(19) -0.6652(9) 0.040(4) Uani 1 1 d . . .
H10C H 0.2129 0.6654 -0.6206 0.080 Uiso 1 1 calc . . .
H10D H 0.1988 0.6167 -0.7053 0.080 Uiso 1 1 calc . . .
N11 N 0.1114(5) 0.7834(19) -0.6910(10) 0.038(4) Uani 1 1 d . . .
H11C H 0.0860 0.7632 -0.7249 0.080 Uiso 1 1 calc . . .
H11D H 0.1062 0.8489 -0.6529 0.080 Uiso 1 1 calc . . .
N12 N 0.1647(5) 0.4122(19) -0.5911(9) 0.037(4) Uani 1 1 d . . .
H12C H 0.1915 0.4308 -0.5618 0.080 Uiso 1 1 calc . . .
H12D H 0.1484 0.3717 -0.5571 0.080 Uiso 1 1 calc . . .

loop_
_atom_site_aniso_label
_atom_site_aniso_U_11
_atom_site_aniso_U_22
_atom_site_aniso_U_33
_atom_site_aniso_U_23
_atom_site_aniso_U_13
_atom_site_aniso_U_12
Co1 0.0285(15) 0.0280(19) 0.0208(13) 0.0007(13) 0.0008(11) 0.0012(14)
Co2 0.0347(17) 0.034(2) 0.0223(14) -0.0007(14) -0.0016(12) 0.0010(15)
Zn1 0.0301(13) 0.0428(19) 0.0320(13) -0.0017(13) 0.0036(11) -0.0047(14)
Zn2 0.0320(13) 0.0333(17) 0.0408(14) -0.0004(13) 0.0049(12) -0.0028(13)
Zn3 0.0366(14) 0.0374(19) 0.0305(13) 0.0010(12) 0.0026(11) -0.0008(14)
Zn4 0.0341(14) 0.0392(19) 0.0273(12) -0.0004(12) -0.0004(11) 0.0013(14)
P1 0.037(3) 0.029(4) 0.036(3) 0.000(3) 0.004(3) 0.000(3)
P2 0.035(3) 0.032(4) 0.045(3) -0.002(3) 0.011(3) -0.003(3)
P3 0.031(3) 0.039(4) 0.031(3) 0.000(3) 0.005(2) 0.002(3)
P4 0.059(4) 0.038(5) 0.051(4) 0.006(3) 0.025(4) 0.003(4)
Cl1 0.073(4) 0.030(4) 0.036(3) 0.002(3) 0.020(3) -0.007(3)
Cl2 0.054(4) 0.047(4) 0.033(3) -0.008(3) 0.010(3) -0.009(3)
Cl3 0.050(3) 0.046(4) 0.038(3) -0.013(3) 0.007(3) -0.005(3)
Cl4 0.069(4) 0.033(4) 0.048(4) 0.006(3) 0.020(3) -0.006(3)
Cl5 0.040(3) 0.033(4) 0.061(4) -0.001(3) -0.001(3) 0.001(3)
Cl6 0.037(3) 0.065(5) 0.031(3) -0.003(3) 0.008(2) 0.002(3)
Cl7 0.034(3) 0.075(6) 0.032(3) -0.004(4) -0.002(2) -0.003(4)
Cl8 0.042(3) 0.042(4) 0.059(4) 0.008(3) -0.002(3) 0.011(3)
O1 0.064(11) 0.064(13) 0.037(8) -0.010(8) 0.019(8) -0.012(10)
O2 0.045(4) 0.046(4) 0.045(4) 0.0006(15) 0.0070(16) -0.0001(15)
O3 0.040(9) 0.074(11) 0.114(11) 0.037(10) -0.016(8) -0.009(8)
O4 0.051(11) 0.047(10) 0.046(10) -0.009(8) 0.025(8) 0.000(8)
O4' 0.051(11) 0.047(10) 0.046(10) -0.009(8) 0.025(8) 0.000(8)
O5 0.058(15) 0.013(11) 0.039(12) -0.007(10) 0.013(10) 0.004(12)
O5' 0.058(15) 0.013(11) 0.039(12) -0.007(10) 0.013(10) 0.004(12)
O6 0.042(9) 0.049(12) 0.050(8) -0.004(8) 0.018(7) -0.006(8)
O7 0.039(9) 0.033(11) 0.049(9) -0.009(7) 0.022(7) -0.010(8)
O8 0.043(9) 0.038(11) 0.039(8) 0.003(7) 0.013(7) -0.013(8)
O9 0.046(9) 0.028(10) 0.056(10) 0.006(8) 0.017(8) 0.004(8)
O10 0.036(9) 0.032(10) 0.042(8) -0.002(7) 0.004(7) -0.009(8)
O11 0.086(13) 0.029(10) 0.052(9) -0.010(7) 0.039(8) -0.019(10)
O12 0.028(8) 0.046(11) 0.037(8) 0.008(8) -0.004(6) -0.013(8)
O13 0.059(11) 0.033(10) 0.076(11) 0.000(9) 0.036(9) 0.006(9)
O14 0.041(9) 0.050(12) 0.031(8) 0.003(8) 0.005(7) 0.001(9)
O15 0.060(11) 0.042(10) 0.063(10) -0.005(8) -0.009(8) 0.016(9)
O16 0.101(10) 0.158(10) 0.197(10) 0.0211(15) -0.004(2) 0.0305(15)
C1 0.034(5) 0.034(5) 0.034(5) -0.0001(15) 0.0061(17) 0.0000(15)
C2 0.056(15) 0.039(15) 0.027(11) 0.007(10) 0.032(11) 0.010(13)
C3 0.048(14) 0.039(16) 0.031(11) 0.012(11) 0.006(10) 0.012(12)
C5 0.069(17) 0.033(14) 0.032(11) -0.011(10) 0.009(11) 0.015(13)
C6 0.042(13) 0.045(16) 0.039(12) 0.005(11) 0.007(10) -0.007(12)
C7 0.064(17) 0.035(16) 0.054(14) 0.020(12) 0.012(13) 0.003(13)
C8 0.047(14) 0.036(16) 0.050(14) 0.013(12) -0.018(11) -0.020(13)
C9 0.08(2) 0.08(2) 0.065(17) 0.061(16) -0.007(15) -0.009(17)
C10 0.035(13) 0.060(19) 0.039(13) -0.014(12) -0.003(11) -0.006(13)
C11 0.046(13) 0.047(16) 0.022(10) 0.007(10) 0.014(9) -0.015(13)
C12 0.049(6) 0.049(6) 0.049(6) 0.0004(15) 0.0089(18) -0.0002(15)
N1 0.018(8) 0.055(12) 0.043(9) -0.004(9) 0.016(7) 0.004(8)
N2 0.055(12) 0.028(10) 0.042(10) 0.006(8) -0.021(9) 0.003(9)
N3 0.035(10) 0.032(10) 0.039(9) -0.004(8) -0.002(8) 0.001(8)
N4 0.035(4) 0.036(4) 0.035(4) -0.0003(15) 0.0063(16) 0.0005(15)
N5 0.056(12) 0.034(10) 0.024(8) 0.003(7) -0.006(8) 0.003(9)
N6 0.037(10) 0.046(11) 0.032(8) 0.002(8) 0.014(7) 0.004(9)
N7 0.040(10) 0.029(10) 0.044(10) -0.005(8) -0.001(8) 0.009(9)
N8 0.047(11) 0.045(12) 0.029(8) 0.005(8) 0.005(8) -0.006(9)
N9 0.047(11) 0.036(11) 0.038(9) -0.002(8) 0.012(8) -0.010(9)
N10 0.044(11) 0.039(11) 0.030(9) 0.004(8) -0.008(8) 0.008(9)
N11 0.028(9) 0.042(11) 0.039(9) -0.002(8) -0.006(8) 0.005(8)
N12 0.031(9) 0.046(11) 0.034(8) 0.000(8) 0.003(7) -0.001(9)

loop_
_atom_type_symbol
_atom_type_description
_atom_type_scat_dispersion_real
_atom_type_scat_dispersion_imag
_atom_type_scat_source
C C 0.0033 0.0016 'International Tables Vol C Tables 4.2.6.8 and 6.1.1.4'
H H 0.0000 0.0000 'International Tables Vol C Tables 4.2.6.8 and 6.1.1.4'
N N 0.0061 0.0033 'International Tables Vol C Tables 4.2.6.8 and 6.1.1.4'
O O 0.0106 0.0060 'International Tables Vol C Tables 4.2.6.8 and 6.1.1.4'
P P 0.1023 0.0942 'International Tables Vol C Tables 4.2.6.8 and 6.1.1.4'
Cl Cl 0.1484 0.1585 'International Tables Vol C Tables 4.2.6.8 and 6.1.1.4'
Co Co 0.3494 0.9721 'International Tables Vol C Tables 4.2.6.8 and 6.1.1.4'
Zn Zn 0.2839 1.4301 'International Tables Vol C Tables 4.2.6.8 and 6.1.1.4'

loop_
_geom_angle_atom_site_label_1
_geom_angle_atom_site_label_2
_geom_angle_atom_site_label_3
_geom_angle
N7 Co1 N4 83.6(7)
N7 Co1 N2 91.1(7)
N4 Co1 N2 93.4(7)
N7 Co1 N1 92.3(7)
N4 Co1 N1 91.8(6)
N2 Co1 N1 174.2(8)
N7 Co1 N6 91.5(7)
N4 Co1 N6 174.3(7)
N2 Co1 N6 89.5(7)
N1 Co1 N6 85.7(6)
N7 Co1 N8 174.6(7)
N4 Co1 N8 92.1(7)
N2 Co1 N8 85.9(6)
N1 Co1 N8 91.1(6)
N6 Co1 N8 93.0(7)
N10 Co2 N5 93.2(7)
N10 Co2 N11 85.1(7)
N5 Co2 N11 91.5(7)
N10 Co2 N3 90.9(7)
N5 Co2 N3 174.6(7)
N11 Co2 N3 92.4(7)
N10 Co2 N9 174.1(7)
N5 Co2 N9 90.6(7)
N11 Co2 N9 90.3(7)
N3 Co2 N9 85.7(7)
N10 Co2 N12 92.8(7)
N5 Co2 N12 85.0(6)
N11 Co2 N12 175.9(7)
N3 Co2 N12 91.1(6)
N9 Co2 N12 92.1(7)
O2 Zn1 O1 98.7(6)
O2 Zn1 O7 115.1(7)
O1 Zn1 O7 112.4(7)
O2 Zn1 Cl8 110.2(6)
O1 Zn1 Cl8 118.5(6)
O7 Zn1 Cl8 102.6(5)
O5 Zn2 O3 85.2(11)
O5 Zn2 O8 115.1(11)
O3 Zn2 O8 112.7(7)
O5 Zn2 O5' 31.8(10)
O3 Zn2 O5' 116.7(10)
O8 Zn2 O5' 104.1(9)
O5 Zn2 Cl5 125.6(9)
O3 Zn2 Cl5 114.7(7)
O8 Zn2 Cl5 103.1(5)
O5' Zn2 Cl5 104.2(8)
O12 Zn3 Cl4 113.8(5)
O12 Zn3 Cl6 100.2(4)
Cl4 Zn3 Cl6 112.1(3)
O12 Zn3 Cl2 109.9(5)
Cl4 Zn3 Cl2 112.7(2)
Cl6 Zn3 Cl2 107.2(3)
O14 Zn4 Cl1 115.7(5)
O14 Zn4 Cl7 99.8(4)
Cl1 Zn4 Cl7 112.3(3)
O14 Zn4 Cl3 108.9(5)
Cl1 Zn4 Cl3 111.9(2)
Cl7 Zn4 Cl3 107.3(3)
O1 P1 O8 116.2(10)
O1 P1 O15 106.0(10)
O8 P1 O15 110.9(9)
O1 P1 O11 105.0(9)
O8 P1 O11 107.2(10)
O15 P1 O11 111.5(10)
O14 P2 O3 106.7(10)
O14 P2 O4' 111.1(15)
O3 P2 O4' 97.9(15)
O14 P2 O10 115.9(10)
O3 P2 O10 111.3(10)
O4' P2 O10 112.3(16)
O14 P2 O4 97.4(13)
O3 P2 O4 121.7(16)
O4' P2 O4 24.2(16)
O10 P2 O4 103.7(15)
O2 P3 O9 113.4(10)
O2 P3 O12 109.4(9)
O9 P3 O12 113.0(10)
O2 P3 O6 109.3(9)
O9 P3 O6 107.3(9)
O12 P3 O6 104.0(8)
O5' P4 O16 87.7(15)
O5' P4 O7 121.3(13)
O16 P4 O7 112.0(14)
O5' P4 O13 119.2(14)
O16 P4 O13 105.6(13)
O7 P4 O13 107.9(10)
O5' P4 O5 40.6(13)
O16 P4 O5 127.0(16)
O7 P4 O5 106.8(12)
O13 P4 O5 94.8(13)
P1 O1 Zn1 135.5(10)
P3 O2 Zn1 146.2(12)
P2 O3 Zn2 143.7(12)
P4 O5 Zn2 138.4(18)
P4 O5' Zn2 142.3(17)
P3 O6 H6 109.5
P4 O7 Zn1 130.3(10)
P1 O8 Zn2 128.4(10)
P1 O11 H11 109.5
P3 O12 Zn3 124.4(8)
P4 O13 H13 109.4
P2 O14 Zn4 126.9(9)
P1 O15 H15 109.4
P4 O16 H16 109.6
C4 C1 N2 103.7(17)
C4 C1 H1A 111.1
N2 C1 H1A 111.0
C4 C1 H1B 111.0
N2 C1 H1B 110.9
H1A C1 H1B 109.0
C3 C2 N6 108.6(17)
C3 C2 H2A 110.0
N6 C2 H2A 109.9
C3 C2 H2B 110.0
N6 C2 H2B 109.9
H2A C2 H2B 108.4
C2 C3 N1 105.6(16)
C2 C3 H3A 110.5
N1 C3 H3A 110.6
C2 C3 H3B 110.5
N1 C3 H3B 110.7
H3A C3 H3B 108.8
C1 C4 N8 105.5(17)
C1 C4 H4A 110.6
N8 C4 H4A 110.7
C1 C4 H4B 110.5
N8 C4 H4B 110.7
H4A C4 H4B 108.9
N12 C5 C8 105.8(18)
N12 C5 H5A 110.7
C8 C5 H5A 110.7
N12 C5 H5B 110.5
C8 C5 H5B 110.5
H5A C5 H5B 108.8
C7 C6 N4 105(2)
C7 C6 H6A 110.8
N4 C6 H6A 110.9
C7 C6 H6B 110.7
N4 C6 H6B 111.0
H6A C6 H6B 108.9
C6 C7 N7 105.3(17)
C6 C7 H7A 110.7
N7 C7 H7A 110.6
C6 C7 H7B 110.8
N7 C7 H7B 110.6
H7A C7 H7B 108.8
C5 C8 N5 104.9(18)
C5 C8 H8A 110.8
N5 C8 H8A 110.9
C5 C8 H8B 110.7
N5 C8 H8B 110.8
H8A C8 H8B 108.8
C12 C9 N11 111.3(18)
C12 C9 H9A 109.4
N11 C9 H9A 109.5
C12 C9 H9B 109.2
N11 C9 H9B 109.3
H9A C9 H9B 107.9
N9 C10 C11 108.0(19)
N9 C10 H10A 110.1
C11 C10 H10A 110.1
N9 C10 H10B 110.1
C11 C10 H10B 110.1
H10A C10 H10B 108.5
N3 C11 C10 106.7(15)
N3 C11 H11A 110.4
C10 C11 H11A 110.5
N3 C11 H11B 110.3
C10 C11 H11B 110.4
H11A C11 H11B 108.5
C9 C12 N10 104(2)
C9 C12 H12A 111.0
N10 C12 H12A 110.8
C9 C12 H12B 111.0
N10 C12 H12B 110.8
H12A C12 H12B 108.9
C3 N1 Co1 108.7(13)
C3 N1 H1C 109.9
Co1 N1 H1C 110.0
C3 N1 H1D 109.9
Co1 N1 H1D 110.0
H1C N1 H1D 108.4
C1 N2 Co1 109.8(11)
C1 N2 H2C 109.6
Co1 N2 H2C 109.7
C1 N2 H2D 109.8
Co1 N2 H2D 109.8
H2C N2 H2D 108.2
C11 N3 Co2 109.5(12)
C11 N3 H3C 109.9
Co2 N3 H3C 109.8
C11 N3 H3D 109.7
Co2 N3 H3D 109.7
H3C N3 H3D 108.2
C6 N4 Co1 111.4(14)
C6 N4 H4C 109.3
Co1 N4 H4C 109.4
C6 N4 H4D 109.4
Co1 N4 H4D 109.4
H4C N4 H4D 107.9
C8 N5 Co2 109.4(12)
C8 N5 H5C 109.8
Co2 N5 H5C 109.8
C8 N5 H5D 109.8
Co2 N5 H5D 109.8
H5C N5 H5D 108.3
C2 N6 Co1 108.4(13)
C2 N6 H6C 110.0
Co1 N6 H6C 110.0
C2 N6 H6D 110.0
Co1 N6 H6D 110.0
H6C N6 H6D 108.4
C7 N7 Co1 110.9(14)
C7 N7 H7C 109.5
Co1 N7 H7C 109.4
C7 N7 H7D 109.5
Co1 N7 H7D 109.5
H7C N7 H7D 108.1
C4 N8 Co1 108.2(12)
C4 N8 H8C 110.0
Co1 N8 H8C 110.1
C4 N8 H8D 110.1
Co1 N8 H8D 110.1
H8C N8 H8D 108.4
C10 N9 Co2 109.7(13)
C10 N9 H9C 109.8
Co2 N9 H9C 109.8
C10 N9 H9D 109.7
Co2 N9 H9D 109.7
H9C N9 H9D 108.2
C12 N10 Co2 112.9(15)
C12 N10 H10C 109.0
Co2 N10 H10C 109.0
C12 N10 H10D 109.0
Co2 N10 H10D 109.0
H10C N10 H10D 107.8
C9 N11 Co2 106.4(15)
C9 N11 H11C 110.4
Co2 N11 H11C 110.4
C9 N11 H11D 110.5
Co2 N11 H11D 110.4
H11C N11 H11D 108.7
C5 N12 Co2 109.9(12)
C5 N12 H12C 109.7
Co2 N12 H12C 109.7
C5 N12 H12D 109.6
Co2 N12 H12D 109.7
H12C N12 H12D 108.1

loop_
_geom_bond_atom_site_label_1
_geom_bond_atom_site_label_2
_geom_bond_distance
Co1 N7 1.949(16)
Co1 N4 1.955(17)
Co1 N2 1.960(16)
Co1 N1 1.963(16)
Co1 N6 1.972(17)
Co1 N8 1.984(17)
Co2 N10 1.942(18)
Co2 N5 1.955(15)
Co2 N11 1.969(16)
Co2 N3 1.969(15)
Co2 N9 1.975(17)
Co2 N12 2.001(17)
Zn1 O2 1.918(14)
Zn1 O1 1.947(15)
Zn1 O7 1.976(16)
Zn1 Cl8 2.254(7)
Zn2 O5 1.88(3)
Zn2 O3 1.885(15)
Zn2 O8 1.993(16)
Zn2 O5' 2.04(2)
Zn2 Cl5 2.245(7)
Zn3 O12 1.973(12)
Zn3 Cl4 2.279(7)
Zn3 Cl6 2.285(6)
Zn3 Cl2 2.289(6)
Zn4 O14 1.984(13)
Zn4 Cl1 2.285(7)
Zn4 Cl7 2.298(7)
Zn4 Cl3 2.303(7)
P1 O1 1.511(14)
P1 O8 1.536(19)
P1 O15 1.542(16)
P1 O11 1.554(15)
P2 O14 1.504(15)
P2 O3 1.529(17)
P2 O4' 1.54(3)
P2 O10 1.552(17)
P2 O4 1.68(3)
P3 O2 1.502(16)
P3 O9 1.525(18)
P3 O12 1.528(14)
P3 O6 1.616(15)
P4 O5' 1.43(3)
P4 O16 1.49(2)
P4 O7 1.504(18)
P4 O13 1.561(17)
P4 O5 1.65(3)
O6 H6 0.8193
O11 H11 0.8190
O13 H13 0.8201
O15 H15 0.8212
O16 H16 0.8170
C1 C4 1.53(3)
C1 N2 1.57(3)
C1 H1A 0.9695
C1 H1B 0.9703
C2 C3 1.45(3)
C2 N6 1.56(2)
C2 H2A 0.9695
C2 H2B 0.9703
C3 N1 1.52(3)
C3 H3A 0.9703
C3 H3B 0.9693
C4 N8 1.53(3)
C4 H4A 0.9691
C4 H4B 0.9696
C5 N12 1.50(3)
C5 C8 1.53(3)
C5 H5A 0.9685
C5 H5B 0.9710
C6 C7 1.49(3)
C6 N4 1.50(3)
C6 H6A 0.9703
C6 H6B 0.9703
C7 N7 1.51(3)
C7 H7A 0.9701
C7 H7B 0.9693
C8 N5 1.54(3)
C8 H8A 0.9691
C8 H8B 0.9710
C9 C12 1.46(3)
C9 N11 1.50(3)
C9 H9A 0.9689
C9 H9B 0.9722
C10 N9 1.49(3)
C10 C11 1.51(3)
C10 H10A 0.9705
C10 H10B 0.9694
C11 N3 1.50(2)
C11 H11A 0.9694
C11 H11B 0.9713
C12 N10 1.47(3)
C12 H12A 0.9704
C12 H12B 0.9699
N1 H1C 0.9000
N1 H1D 0.8999
N2 H2C 0.9010
N2 H2D 0.8991
N3 H3C 0.8996
N3 H3D 0.9004
N4 H4C 0.9009
N4 H4D 0.9001
N5 H5C 0.8999
N5 H5D 0.8999
N6 H6C 0.8999
N6 H6D 0.8995
N7 H7C 0.9004
N7 H7D 0.8994
N8 H8C 0.9003
N8 H8D 0.8999
N9 H9C 0.8988
N9 H9D 0.9009
N10 H10C 0.9000
N10 H10D 0.8993
N11 H11C 0.8994
N11 H11D 0.8999
N12 H12C 0.9000
N12 H12D 0.9007

loop_
_geom_hbond_atom_site_label_D
_geom_hbond_atom_site_label_H
_geom_hbond_atom_site_label_A
_geom_hbond_distance_DH
_geom_hbond_distance_HA
_geom_hbond_distance_DA
_geom_hbond_angle_DHA
_geom_hbond_site_symmetry_A
O6 H6 O7 0.82 2.00 2.697(16) 142.4 2_554
O11 H11 O10 0.82 1.97 2.687(15) 145.1 2
O13 H13 O9 0.82 1.95 2.773(15) 175.8 2_554
O15 H15 O10 0.82 1.99 2.562(15) 126.3 .
N1 H1C Cl7 0.90 2.54 3.397(12) 158.2 4_545
N1 H1D O10 0.90 2.39 3.221(17) 153.9 .
N2 H2C Cl8 0.90 2.42 3.314(13) 172.6 .
N2 H2D Cl2 0.90 2.52 3.387(15) 161.6 2_554
N3 H3C Cl6 0.90 2.46 3.324(12) 161.4 3_545
N3 H3D O12 0.90 2.21 3.096(17) 169.2 2_554
N4 H4C Cl7 0.90 2.45 3.319(11) 162.3 4_545
N4 H4D Cl2 0.90 2.53 3.387(12) 160.1 2_554
N5 H5C Cl5 0.90 2.46 3.342(12) 165.4 2_544
N5 H5D Cl3 0.90 2.48 3.363(14) 167.7 1_544
N6 H6C Cl8 0.90 2.76 3.568(11) 149.7 .
N6 H6C Cl5 0.90 2.97 3.523(12) 121.2 1_545
N6 H6D O3 0.90 2.09 2.892(19) 148.6 1_545
N7 H7C Cl8 0.90 2.88 3.721(12) 156.9 .
N7 H7D O10 0.90 2.26 3.162(16) 175.8 .
N7 H7D O15 0.90 2.57 3.119(17) 120.4 .
N8 H8C Cl7 0.90 2.50 3.356(12) 159.1 4_545
N8 H8D O14 0.90 2.24 3.103(17) 161.1 1_545
N9 H9D O9 0.90 2.29 3.139(17) 156.0 2_544
N9 H9D O16 0.90 2.45 2.93(2) 113.0 2_544
N10 H10C Cl6 0.90 2.52 3.377(11) 160.2 3_545
N10 H10D Cl3 0.90 2.58 3.422(12) 155.5 1_544
N11 H11C Cl5 0.90 2.61 3.479(12) 161.4 2_544
N11 H11D O2 0.90 2.32 3.164(17) 155.6 2_554
N12 H12C Cl6 0.90 2.53 3.381(12) 157.7 3_545
N12 H12D O9 0.90 2.48 3.321(16) 156.2 2_544
